data_7215000
loop_
_publ_author_name
'Matulkov\'a, Irena'
'Cihelka, Jaroslav'
'Pojarov\'a, Michaela'
'Fejfarov\'a, Karla'
'Du\<sek, Michal'
'Van\<ek, P\<remysl'
'Kroupa, Jan'
'Krupkov\'a, Radmila'
'F\'abry, Jan'
'N\<emec, Ivan'

_publ_section_title
;
 A new series of 3,5-diamino-1,2,4-triazolium(1+) inorganic salts and
 their potential in crystal engineering of novel NLO materials
;
_journal_issue 14
_journal_name_full CrystEngComm
_journal_page_first 4625
_journal_paper_doi 10.1039/c2ce00024e
_journal_volume 14
_journal_year 2012
_chemical_formula_moiety 'C2 H6 N5, H2 O3 P '
_chemical_formula_sum 'C2 H8 N5 O3 P'
_chemical_formula_weight 181.10
_chemical_name_systematic
;
?
;
_space_group_IT_number 14
_symmetry_cell_setting monoclinic
_symmetry_space_group_name_Hall '-P 2ybc'
_symmetry_space_group_name_H-M 'P 1 21/c 1'
_atom_sites_solution_hydrogens geom
_atom_sites_solution_primary direct
_atom_sites_solution_secondary difmap
_audit_creation_method SHELXL-97
_audit_update_record
;
2010-04-26 # Formatted by publCIF
;
_cell_angle_alpha 90.00
_cell_angle_beta 96.1060(10)
_cell_angle_gamma 90.00
_cell_formula_units_Z 4
_cell_length_a 8.16880(10)
_cell_length_b 11.4624(2)
_cell_length_c 7.74230(10)
_cell_measurement_reflns_used 7111
_cell_measurement_temperature 120(2)
_cell_measurement_theta_max 62.4539
_cell_measurement_theta_min 3.8532
_cell_volume 720.830(18)
_computing_cell_refinement 'Crysalis RED (Oxford Diffraction, 2007)'
_computing_data_collection 'Crysalis CCD (Oxford Diffraction, 2007)'
_computing_data_reduction 'Crysalis RED (Oxford Diffraction, 2007)'
_computing_publication_material 'publCIF (MacMahon, 2008)'
_computing_structure_refinement 'SHELXL-97 (Sheldrick, 1997)'
_computing_structure_solution 'SHELXS-97 (Sheldrick, 1990)'
_diffrn_ambient_temperature 120(2)
_diffrn_detector_area_resol_mean 10.3784
_diffrn_measured_fraction_theta_full 0.994
_diffrn_measured_fraction_theta_max 0.994
_diffrn_measurement_device_type 'Xcalibur, Atlas, Gemini ultra'
_diffrn_measurement_method 'Rotation method data acquisition using \w'
_diffrn_radiation_monochromator mirror
_diffrn_radiation_source 'Enhance Ultra (Cu) X-ray Source'
_diffrn_radiation_type CuK\a
_diffrn_radiation_wavelength 1.54184
_diffrn_reflns_av_R_equivalents 0.0339
_diffrn_reflns_av_sigmaI/netI 0.0145
_diffrn_reflns_limit_h_max 9
_diffrn_reflns_limit_h_min -9
_diffrn_reflns_limit_k_max 13
_diffrn_reflns_limit_k_min -13
_diffrn_reflns_limit_l_max 8
_diffrn_reflns_limit_l_min -8
_diffrn_reflns_number 8465
_diffrn_reflns_theta_full 62.55
_diffrn_reflns_theta_max 62.55
_diffrn_reflns_theta_min 5.45
_exptl_absorpt_coefficient_mu 3.242
_exptl_absorpt_correction_T_max 1.00000
_exptl_absorpt_correction_T_min 0.08792
_exptl_absorpt_correction_type multi-scan
_exptl_absorpt_process_details
;
CrysAlisPro, Oxford Diffraction Ltd.,
Version 1.171.33.55
;
_exptl_crystal_colour colourless
_exptl_crystal_density_diffrn 1.669
_exptl_crystal_density_method 'not measured'
_exptl_crystal_description plate
_exptl_crystal_F_000 376
_exptl_crystal_size_max 0.3956
_exptl_crystal_size_mid 0.2358
_exptl_crystal_size_min 0.1328
_refine_diff_density_max 0.358
_refine_diff_density_min -0.352
_refine_diff_density_rms 0.066
_refine_ls_extinction_coef 0.0078(6)
_refine_ls_extinction_expression Fc^*^=kFc[1+0.001xFc^2^\l^3^/sin(2\q)]^-1/4^
_refine_ls_extinction_method SHELXL
_refine_ls_goodness_of_fit_ref 0.883
_refine_ls_hydrogen_treatment constr
_refine_ls_matrix_type full
_refine_ls_number_parameters 101
_refine_ls_number_reflns 1137
_refine_ls_number_restraints 0
_refine_ls_restrained_S_all 0.883
_refine_ls_R_factor_all 0.0286
_refine_ls_R_factor_gt 0.0281
_refine_ls_shift/su_max 0.001
_refine_ls_shift/su_mean 0.000
_refine_ls_structure_factor_coef Fsqd
_refine_ls_weighting_details 'calc w=1/[\s^2^(Fo^2^)+(0.0423P)^2^+1.0464P] where P=(Fo^2^+2Fc^2^)/3'
_refine_ls_weighting_scheme calc
_refine_ls_wR_factor_gt 0.0714
_refine_ls_wR_factor_ref 0.0718
_reflns_number_gt 1106
_reflns_number_total 1137
_reflns_threshold_expression >2sigma(I)
_cod_data_source_file c2ce00024e.txt
_cod_data_source_block dat_hpo3
_cod_original_sg_symbol_H-M P2(1)/c
_cod_database_code 7215000

loop_
_symmetry_equiv_pos_as_xyz
'x, y, z'
'-x, y+1/2, -z+1/2'
'-x, -y, -z'
'x, -y-1/2, z-1/2'

loop_
_atom_site_label
_atom_site_type_symbol
_atom_site_fract_x
_atom_site_fract_y
_atom_site_fract_z
_atom_site_U_iso_or_equiv
_atom_site_adp_type
_atom_site_occupancy
_atom_site_symmetry_multiplicity
_atom_site_calc_flag
H1A H 0.6143 0.4398 0.8607 0.050 Uiso 1 1 d
H2 H 1.0267 0.3442 0.8127 0.050 Uiso 1 1 d
H1 H 0.9447 0.3855 1.1682 0.050 Uiso 1 1 d
H7A H 0.1509 0.5573 0.4657 0.050 Uiso 1 1 d
H7B H 0.1569 0.4295 0.5061 0.050 Uiso 1 1 d
C3 C 0.3370(2) 0.50518(15) 0.6202(2) 0.0142(4) Uani 1 1 d
C5 C 0.5332(2) 0.59276(15) 0.7862(2) 0.0148(4) Uani 1 1 d
N7 N 0.20705(19) 0.49184(13) 0.4983(2) 0.0194(4) Uani 1 1 d
N4 N 0.40276(18) 0.61269(13) 0.66740(19) 0.0141(3) Uani 1 1 d
H4A H 0.3676 0.6795 0.6288 0.022 Uiso 1 1 calc
N6 N 0.6302(2) 0.67309(14) 0.8648(2) 0.0225(4) Uani 1 1 d
H6B H 0.7101 0.6529 0.9403 0.033 Uiso 1 1 calc
H6A H 0.6136 0.7456 0.8406 0.030 Uiso 1 1 calc
N1 N 0.54253(18) 0.47840(13) 0.8089(2) 0.0162(3) Uani 1 1 d
N2 N 0.41924(18) 0.42067(13) 0.70266(19) 0.0159(4) Uani 1 1 d
O1 O 0.75288(15) 0.31457(10) 0.95478(17) 0.0185(3) Uani 1 1 d
O2 O 1.04899(15) 0.37061(11) 0.91808(16) 0.0184(3) Uani 1 1 d
O3 O 0.99092(15) 0.19540(11) 1.09951(16) 0.0174(3) Uani 1 1 d
P1 P 0.92732(5) 0.31383(4) 1.03886(6) 0.01345(19) Uani 1 1 d

loop_
_atom_site_aniso_label
_atom_site_aniso_U_11
_atom_site_aniso_U_22
_atom_site_aniso_U_33
_atom_site_aniso_U_23
_atom_site_aniso_U_13
_atom_site_aniso_U_12
C3 0.0135(9) 0.0127(9) 0.0166(9) -0.0006(7) 0.0033(7) -0.0011(7)
C5 0.0130(9) 0.0124(9) 0.0191(9) 0.0008(7) 0.0019(7) 0.0009(7)
N7 0.0182(8) 0.0138(8) 0.0246(8) 0.0012(6) -0.0053(6) -0.0025(6)
N4 0.0134(7) 0.0089(7) 0.0196(8) 0.0019(6) -0.0004(6) 0.0010(6)
N6 0.0192(8) 0.0129(8) 0.0323(10) 0.0023(7) -0.0110(7) -0.0002(6)
N1 0.0134(8) 0.0120(8) 0.0219(8) 0.0012(6) -0.0038(6) 0.0011(6)
N2 0.0142(8) 0.0128(8) 0.0201(8) -0.0001(6) -0.0017(6) -0.0009(6)
O1 0.0151(7) 0.0120(6) 0.0269(7) 0.0002(5) -0.0042(5) 0.0007(5)
O2 0.0185(7) 0.0197(7) 0.0160(6) -0.0005(5) -0.0029(5) -0.0046(5)
O3 0.0186(7) 0.0147(7) 0.0180(7) 0.0003(5) -0.0023(5) 0.0030(5)
P1 0.0129(3) 0.0115(3) 0.0151(3) -0.00099(16) -0.00243(18) 0.00075(16)

loop_
_atom_type_symbol
_atom_type_description
_atom_type_scat_dispersion_real
_atom_type_scat_dispersion_imag
_atom_type_scat_source
C C 0.0181 0.0091 'International Tables Vol C Tables 4.2.6.8 and 6.1.1.4'
H H 0.0000 0.0000 'International Tables Vol C Tables 4.2.6.8 and 6.1.1.4'
N N 0.0311 0.0180 'International Tables Vol C Tables 4.2.6.8 and 6.1.1.4'
O O 0.0492 0.0322 'International Tables Vol C Tables 4.2.6.8 and 6.1.1.4'
P P 0.2955 0.4335 'International Tables Vol C Tables 4.2.6.8 and 6.1.1.4'

loop_
_geom_angle_atom_site_label_1
_geom_angle_atom_site_label_2
_geom_angle_atom_site_label_3
_geom_angle
N2 C3 N7 125.61(16)
N2 C3 N4 111.58(15)
N7 C3 N4 122.76(16)
N6 C5 N1 127.28(17)
N6 C5 N4 125.97(16)
N1 C5 N4 106.75(15)
C3 N7 H7A 116.1
C3 N7 H7B 113.8
H7A N7 H7B 119.8
C5 N4 C3 106.63(14)
C5 N4 H4A 126.7
C3 N4 H4A 126.7
C5 N6 H6B 120.0
C5 N6 H6A 120.0
H6B N6 H6A 120.0
C5 N1 N2 111.28(15)
C5 N1 H1A 129.7
N2 N1 H1A 118.2
C3 N2 N1 103.75(14)
P1 O2 H2 109.3
O1 P1 O3 114.76(7)
O1 P1 O2 111.69(7)
O3 P1 O2 109.75(7)
O1 P1 H1 110.7
O3 P1 H1 109.0
O2 P1 H1 100.0

loop_
_geom_bond_atom_site_label_1
_geom_bond_atom_site_label_2
_geom_bond_distance
C3 N2 1.306(2)
C3 N7 1.352(2)
C3 N4 1.378(2)
C5 N6 1.321(2)
C5 N1 1.324(2)
C5 N4 1.351(2)
N7 H7A 0.9011
N7 H7B 0.8296
N4 H4A 0.8600
N6 H6B 0.8600
N6 H6A 0.8600
N1 N2 1.397(2)
N1 H1A 0.8069
O1 P1 1.5023(13)
O2 P1 1.5759(13)
O2 H2 0.8714
O3 P1 1.5104(13)
P1 H1 1.2918
